data_1536434
loop_
_publ_author_name
'Kay, M.I.'
'Newnham, R.E.'
'Wolfe, R.W.'

_publ_section_title
;
 The crystal structure of the ferroelectric phase of Pb5 Ge3 O11
;
_journal_name_full Ferroelectrics
_journal_page_first 1
_journal_page_last 6
_journal_volume 9
_journal_year 1975
_chemical_formula_sum 'Ge3 O11 Pb5'
_chemical_name_systematic 'Pb5 Ge3 O11'
_space_group_IT_number 143
_symmetry_space_group_name_Hall 'P 3'
_symmetry_space_group_name_H-M 'P 3'
_cell_angle_alpha 90
_cell_angle_beta 90
_cell_angle_gamma 120
_cell_formula_units_Z 3
_cell_length_a 10.19
_cell_length_b 10.19
_cell_length_c 10.624
_cell_volume 955.360
_citation_journal_id_ASTM FEROA8
_cod_data_source_file Kay_FEROA8_1975_241.cif
_cod_data_source_block Ge3O11Pb5
_cod_original_cell_volume 955.3599
_cod_database_code 1536434

loop_
_symmetry_equiv_pos_as_xyz
x,y,z
-y,x-y,z
-x+y,-x,z

loop_
_atom_site_label
_atom_site_type_symbol
_atom_site_fract_x
_atom_site_fract_y
_atom_site_fract_z
_atom_site_occupancy
_atom_site_U_iso_or_equiv
O4 O-2 0.087 0.584 0.832 1 0.0
O10 O-2 0.372 0.285 0.365 1 0.0
O1 O-2 0.093 0.328 0.258 1 0.0
Ge1 Ge+4 0.017 0.395 0.15 1 0.0
Pb9 Pb+2 0.251 0.993 0.515 1 0.0
O9 O-2 0.582 0.503 0.533 1 0.0
Pb5 Pb+2 0.6667 0.3333 0.326 1 0.0
O11 O-2 0.32 0.247 0.623 1 0.0
O8 O-2 0.288 0.481 0.503 1 0.0
O5 O-2 0.829 0.323 0.166 1 0.0
O7 O-2 0.073 0.36 0.995 1 0.0
Pb4 Pb+2 0.3333 0.6667 0.663 1 0.0
Ge3 Ge+4 0.393 0.388 0.505 1 0.0
O3 O-2 0.122 0.597 0.151 1 0.0
Pb8 Pb+2 0.6667 0.3333 0.003 1 0.0
Pb3 Pb+2 0.3333 0.6667 0.345 1 0.0
Pb1 Pb+2 0.269 0.272 0.183 1 0.0
O2 O-2 0.087 0.325 0.735 1 0.0
O6 O-2 0.814 0.292 0.834 1 0.0
Pb7 Pb+2 0.3333 0.6667 0.997 1 0.0
Pb6 Pb+2 0.6667 0.3333 0.674 1 0.0
Pb2 Pb+2 0.258 0.255 0.819 1 0.0
Ge2 Ge+4 0.009 0.389 0.845 1 0.0
